data_2017933
loop_
_publ_author_name
'Str\"ube, Frank'
'Mattay, Jochen'
'Neumann, Beate'
'Stammler, Hans-Georg'

_publ_section_title
;
 Rotationally-hindered furyl fulgides
;
_journal_coeditor_code EG3067
_journal_issue 1
_journal_name_full 'Acta Crystallographica Section C'
_journal_page_first o33
_journal_page_last o36
_journal_paper_doi 10.1107/S0108270110049401
_journal_volume 67
_journal_year 2011
_chemical_formula_iupac 'C19 H18 O5'
_chemical_formula_moiety 'C19 H18 O5'
_chemical_formula_sum 'C19 H18 O5'
_chemical_formula_weight 326.33
_chemical_name_systematic
;
3-isopropylidene-4-[(<i>Z</i>)-1-(5-methoxy-2-methyl-1-benzofuran-3-
yl)ethylidene]tetrahydrofuran-2,5-dione
;
_space_group_IT_number 15
_symmetry_cell_setting monoclinic
_symmetry_space_group_name_Hall '-C 2yc'
_symmetry_space_group_name_H-M 'C 1 2/c 1'
_atom_sites_solution_hydrogens geom
_atom_sites_solution_primary direct
_atom_sites_solution_secondary difmap
_audit_creation_method SHELXL-97
_cell_angle_alpha 90.00
_cell_angle_beta 115.8482(8)
_cell_angle_gamma 90.00
_cell_formula_units_Z 8
_cell_length_a 26.5923(4)
_cell_length_b 8.61400(10)
_cell_length_c 15.3550(2)
_cell_measurement_reflns_used 31599
_cell_measurement_temperature 100(2)
_cell_measurement_theta_max 27.485
_cell_measurement_theta_min 2.910
_cell_volume 3165.41(8)
_computing_cell_refinement 'SCALEPACK (Otwinowski & Minor, 1997)'
_computing_data_collection '<i>COLLECT</i> (Bruker, 2004)'
_computing_data_reduction 'SCALEPACK and DENZO (Otwinowski & Minor, 1997)'
_computing_molecular_graphics 'SHELXTL-Plus (Sheldrick, 2008)'
_computing_publication_material 'SHELXL97 (Sheldrick, 2008)'
_computing_structure_refinement 'SHELXL97 (Sheldrick, 2008)'
_computing_structure_solution 'SHELXS97 (Sheldrick, 2008)'
_diffrn_ambient_temperature 100(2)
_diffrn_measured_fraction_theta_full 0.998
_diffrn_measured_fraction_theta_max 0.998
_diffrn_measurement_device_type KappaCCD
_diffrn_measurement_method CCD
_diffrn_radiation_monochromator graphite
_diffrn_radiation_source 'fine-focus sealed tube'
_diffrn_radiation_type MoK\a
_diffrn_radiation_wavelength 0.71073
_diffrn_reflns_av_R_equivalents 0.033
_diffrn_reflns_av_sigmaI/netI 0.0150
_diffrn_reflns_limit_h_max 34
_diffrn_reflns_limit_h_min -33
_diffrn_reflns_limit_k_max 11
_diffrn_reflns_limit_k_min -11
_diffrn_reflns_limit_l_max 19
_diffrn_reflns_limit_l_min -19
_diffrn_reflns_number 54136
_diffrn_reflns_theta_full 27.47
_diffrn_reflns_theta_max 27.47
_diffrn_reflns_theta_min 2.95
_exptl_absorpt_coefficient_mu 0.099
_exptl_absorpt_correction_T_max 0.9902
_exptl_absorpt_correction_T_min 0.9709
_exptl_absorpt_correction_type multi-scan
_exptl_absorpt_process_details '(DENZO and SCALEPACK; Otwinowski & Minor, 1997)'
_exptl_crystal_colour Colourless
_exptl_crystal_density_diffrn 1.370
_exptl_crystal_density_method 'not measured'
_exptl_crystal_description fragment
_exptl_crystal_F_000 1376
_exptl_crystal_size_max 0.30
_exptl_crystal_size_mid 0.25
_exptl_crystal_size_min 0.10
_refine_diff_density_max 0.254
_refine_diff_density_min -0.222
_refine_ls_extinction_method none
_refine_ls_goodness_of_fit_ref 1.063
_refine_ls_hydrogen_treatment constr
_refine_ls_matrix_type full
_refine_ls_number_parameters 222
_refine_ls_number_reflns 3606
_refine_ls_number_restraints 0
_refine_ls_restrained_S_all 1.063
_refine_ls_R_factor_all 0.0383
_refine_ls_R_factor_gt 0.0339
_refine_ls_shift/su_max 0.000
_refine_ls_shift/su_mean 0.000
_refine_ls_structure_factor_coef Fsqd
_refine_ls_weighting_details 'calc w=1/[\s^2^(Fo^2^)+(0.0494P)^2^+1.6756P] where P=(Fo^2^+2Fc^2^)/3'
_refine_ls_weighting_scheme calc
_refine_ls_wR_factor_gt 0.0882
_refine_ls_wR_factor_ref 0.0911
_reflns_number_gt 3205
_reflns_number_total 3606
_reflns_threshold_expression I>2\s(I)
_cod_data_source_file eg3067.cif
_cod_data_source_block III-Z
_cod_original_cell_volume 3165.41(7)
_cod_original_sg_symbol_H-M 'C 2/c'
_cod_database_code 2017933
_cod_database_fobs_code 2017933

loop_
_symmetry_equiv_pos_as_xyz
'x, y, z'
'-x, y, -z+1/2'
'x+1/2, y+1/2, z'
'-x+1/2, y+1/2, -z+1/2'
'-x, -y, -z'
'x, -y, z-1/2'
'-x+1/2, -y+1/2, -z'
'x+1/2, -y+1/2, z-1/2'

loop_
_atom_site_type_symbol
_atom_site_label
_atom_site_fract_x
_atom_site_fract_y
_atom_site_fract_z
_atom_site_U_iso_or_equiv
_atom_site_adp_type
_atom_site_calc_flag
_atom_site_refinement_flags
_atom_site_occupancy
_atom_site_disorder_assembly
_atom_site_disorder_group
O O1 0.43332(3) 0.28489(9) 0.50657(5) 0.02243(18) Uani d . 1 . .
O O2 0.36292(3) 0.28865(9) 0.54967(5) 0.02397(18) Uani d . 1 . .
O O3 0.49219(3) 0.32877(9) 0.43999(6) 0.02698(19) Uani d . 1 . .
O O4 0.25671(3) 0.56512(8) 0.58670(5) 0.01936(17) Uani d . 1 . .
O O5 0.41157(3) 0.96371(9) 0.84152(5) 0.02463(18) Uani d . 1 . .
C C1 0.38619(4) 0.35342(12) 0.50851(7) 0.0191(2) Uani d . 1 . .
C C2 0.37786(4) 0.50603(12) 0.45912(7) 0.0168(2) Uani d . 1 . .
C C3 0.41158(4) 0.49955(12) 0.40447(7) 0.0176(2) Uani d . 1 . .
C C4 0.45132(4) 0.37032(12) 0.44801(7) 0.0208(2) Uani d . 1 . .
C C5 0.40443(4) 0.57194(12) 0.32176(7) 0.0183(2) Uani d . 1 . .
C C6 0.44539(4) 0.55653(13) 0.27886(8) 0.0235(2) Uani d . 1 . .
H H6A 0.4339 0.6241 0.2221 0.035 Uiso calc PR 0.50 . .
H H6B 0.4462 0.4485 0.2595 0.035 Uiso calc PR 0.50 . .
H H6C 0.4827 0.5870 0.3271 0.035 Uiso calc PR 0.50 . .
H H6D 0.4747 0.4823 0.3170 0.035 Uiso calc PR 0.50 . .
H H6E 0.4623 0.6579 0.2796 0.035 Uiso calc PR 0.50 . .
H H6F 0.4259 0.5194 0.2120 0.035 Uiso calc PR 0.50 . .
C C7 0.35396(4) 0.66927(12) 0.26469(7) 0.0202(2) Uani d . 1 . .
H H7A 0.3244 0.6448 0.2844 0.030 Uiso calc R 1 . .
H H7B 0.3407 0.6473 0.1956 0.030 Uiso calc R 1 . .
H H7C 0.3638 0.7794 0.2768 0.030 Uiso calc R 1 . .
C C8 0.35857(4) 0.63356(12) 0.48736(7) 0.0168(2) Uani d . 1 . .
C C9 0.37121(4) 0.79532(11) 0.46521(7) 0.0193(2) Uani d . 1 . .
H H9A 0.4053 0.7938 0.4556 0.029 Uiso calc R 1 . .
H H9B 0.3766 0.8643 0.5194 0.029 Uiso calc R 1 . .
H H9C 0.3400 0.8332 0.4063 0.029 Uiso calc R 1 . .
C C10 0.32634(4) 0.62310(11) 0.54440(7) 0.0170(2) Uani d . 1 . .
C C11 0.33636(4) 0.70789(11) 0.63227(7) 0.0175(2) Uani d . 1 . .
C C12 0.37859(4) 0.80759(11) 0.69452(7) 0.0187(2) Uani d . 1 . .
H H12 0.4094 0.8348 0.6819 0.022 Uiso calc R 1 . .
C C13 0.37377(4) 0.86504(12) 0.77526(7) 0.0201(2) Uani d . 1 . .
C C14 0.32842(4) 0.82390(12) 0.79484(7) 0.0217(2) Uani d . 1 . .
H H14 0.3259 0.8665 0.8498 0.026 Uiso calc R 1 . .
C C15 0.28751(4) 0.72235(12) 0.73519(7) 0.0209(2) Uani d . 1 . .
H H15 0.2573 0.6921 0.7488 0.025 Uiso calc R 1 . .
C C16 0.29269(4) 0.66695(12) 0.65469(7) 0.0184(2) Uani d . 1 . .
C C17 0.27817(4) 0.54146(12) 0.52062(7) 0.0181(2) Uani d . 1 . .
C C18 0.24448(4) 0.44074(12) 0.43702(7) 0.0211(2) Uani d . 1 . .
H H18A 0.2461 0.4811 0.3786 0.032 Uiso calc R 1 . .
H H18B 0.2056 0.4397 0.4276 0.032 Uiso calc R 1 . .
H H18C 0.2595 0.3349 0.4496 0.032 Uiso calc R 1 . .
C C19 0.46033(5) 1.00277(14) 0.82939(9) 0.0290(3) Uani d . 1 . .
H H19A 0.4809 0.9078 0.8303 0.043 Uiso calc R 1 . .
H H19B 0.4843 1.0713 0.8822 0.043 Uiso calc R 1 . .
H H19C 0.4493 1.0560 0.7673 0.043 Uiso calc R 1 . .

loop_
_atom_site_aniso_label
_atom_site_aniso_U_11
_atom_site_aniso_U_22
_atom_site_aniso_U_33
_atom_site_aniso_U_12
_atom_site_aniso_U_13
_atom_site_aniso_U_23
O1 0.0220(4) 0.0213(4) 0.0212(4) 0.0046(3) 0.0069(3) -0.0002(3)
O2 0.0323(4) 0.0203(4) 0.0217(4) 0.0005(3) 0.0140(3) 0.0022(3)
O3 0.0166(4) 0.0285(4) 0.0335(4) 0.0011(3) 0.0087(3) -0.0097(3)
O4 0.0185(3) 0.0228(4) 0.0189(3) 0.0012(3) 0.0101(3) 0.0022(3)
O5 0.0306(4) 0.0219(4) 0.0203(4) 0.0003(3) 0.0101(3) -0.0036(3)
C1 0.0207(5) 0.0188(5) 0.0158(4) 0.0012(4) 0.0060(4) -0.0025(4)
C2 0.0157(4) 0.0190(5) 0.0147(4) -0.0014(4) 0.0057(4) -0.0009(3)
C3 0.0147(4) 0.0192(5) 0.0186(5) -0.0014(4) 0.0071(4) -0.0047(4)
C4 0.0171(5) 0.0224(5) 0.0196(5) -0.0017(4) 0.0050(4) -0.0068(4)
C5 0.0172(5) 0.0197(5) 0.0193(5) -0.0048(4) 0.0092(4) -0.0059(4)
C6 0.0218(5) 0.0292(6) 0.0243(5) -0.0038(4) 0.0147(4) -0.0048(4)
C7 0.0211(5) 0.0219(5) 0.0185(5) -0.0016(4) 0.0096(4) -0.0006(4)
C8 0.0158(4) 0.0196(5) 0.0147(4) 0.0002(4) 0.0063(4) 0.0006(4)
C9 0.0232(5) 0.0177(5) 0.0202(5) -0.0007(4) 0.0123(4) -0.0006(4)
C10 0.0196(5) 0.0163(5) 0.0164(4) 0.0024(4) 0.0088(4) 0.0016(3)
C11 0.0201(5) 0.0172(5) 0.0169(4) 0.0048(4) 0.0096(4) 0.0032(4)
C12 0.0210(5) 0.0179(5) 0.0187(5) 0.0024(4) 0.0100(4) 0.0016(4)
C13 0.0244(5) 0.0166(5) 0.0175(4) 0.0050(4) 0.0074(4) 0.0015(4)
C14 0.0282(5) 0.0225(5) 0.0166(5) 0.0096(4) 0.0118(4) 0.0036(4)
C15 0.0220(5) 0.0243(5) 0.0199(5) 0.0077(4) 0.0124(4) 0.0062(4)
C16 0.0187(5) 0.0189(5) 0.0177(5) 0.0037(4) 0.0081(4) 0.0037(4)
C17 0.0199(5) 0.0187(5) 0.0170(4) 0.0034(4) 0.0092(4) 0.0040(4)
C18 0.0219(5) 0.0208(5) 0.0197(5) -0.0011(4) 0.0080(4) 0.0020(4)
C19 0.0326(6) 0.0238(6) 0.0284(6) -0.0048(5) 0.0113(5) -0.0028(4)

loop_
_atom_type_symbol
_atom_type_description
_atom_type_scat_dispersion_real
_atom_type_scat_dispersion_imag
_atom_type_scat_source
C C 0.0033 0.0016 'International Tables Vol C Tables 4.2.6.8 and 6.1.1.4'
H H 0.0000 0.0000 'International Tables Vol C Tables 4.2.6.8 and 6.1.1.4'
O O 0.0106 0.0060 'International Tables Vol C Tables 4.2.6.8 and 6.1.1.4'

loop_
_geom_angle_atom_site_label_1
_geom_angle_atom_site_label_2
_geom_angle_atom_site_label_3
_geom_angle_site_symmetry_1
_geom_angle_site_symmetry_3
_geom_angle
_geom_angle_publ_flag
C1 O1 C4 . . 110.68(8) ?
C17 O4 C16 . . 106.13(8) ?
C13 O5 C19 . . 117.60(8) ?
O2 C1 O1 . . 119.28(9) ?
O2 C1 C2 . . 133.27(9) ?
O1 C1 C2 . . 107.36(8) ?
C8 C2 C3 . . 128.33(9) ?
C8 C2 C1 . . 123.01(9) ?
C3 C2 C1 . . 105.38(8) ?
C5 C3 C2 . . 130.30(9) ?
C5 C3 C4 . . 123.51(9) ?
C2 C3 C4 . . 105.29(8) ?
O3 C4 O1 . . 119.22(10) ?
O3 C4 C3 . . 132.73(10) ?
O1 C4 C3 . . 108.03(8) ?
C3 C5 C7 . . 122.05(9) ?
C3 C5 C6 . . 122.58(9) ?
C7 C5 C6 . . 115.34(9) ?
C5 C6 H6A . . 109.5 ?
C5 C6 H6B . . 109.5 ?
H6A C6 H6B . . 109.5 ?
C5 C6 H6C . . 109.5 ?
H6A C6 H6C . . 109.5 ?
H6B C6 H6C . . 109.5 ?
C5 C6 H6D . . 109.5 ?
H6A C6 H6D . . 141.1 ?
H6B C6 H6D . . 56.3 ?
H6C C6 H6D . . 56.3 ?
C5 C6 H6E . . 109.5 ?
H6A C6 H6E . . 56.3 ?
H6B C6 H6E . . 141.1 ?
H6C C6 H6E . . 56.3 ?
H6D C6 H6E . . 109.5 ?
C5 C6 H6F . . 109.5 ?
H6A C6 H6F . . 56.3 ?
H6B C6 H6F . . 56.3 ?
H6C C6 H6F . . 141.1 ?
H6D C6 H6F . . 109.5 ?
H6E C6 H6F . . 109.5 ?
C5 C7 H7A . . 109.5 ?
C5 C7 H7B . . 109.5 ?
H7A C7 H7B . . 109.5 ?
C5 C7 H7C . . 109.5 ?
H7A C7 H7C . . 109.5 ?
H7B C7 H7C . . 109.5 ?
C2 C8 C10 . . 122.59(9) ?
C2 C8 C9 . . 121.50(9) ?
C10 C8 C9 . . 115.86(8) ?
C8 C9 H9A . . 109.5 ?
C8 C9 H9B . . 109.5 ?
H9A C9 H9B . . 109.5 ?
C8 C9 H9C . . 109.5 ?
H9A C9 H9C . . 109.5 ?
H9B C9 H9C . . 109.5 ?
C17 C10 C11 . . 106.16(8) ?
C17 C10 C8 . . 126.51(9) ?
C11 C10 C8 . . 127.12(9) ?
C16 C11 C12 . . 119.44(9) ?
C16 C11 C10 . . 105.50(9) ?
C12 C11 C10 . . 135.00(9) ?
C13 C12 C11 . . 117.79(9) ?
C13 C12 H12 . . 121.1 ?
C11 C12 H12 . . 121.1 ?
O5 C13 C12 . . 124.02(10) ?
O5 C13 C14 . . 114.63(9) ?
C12 C13 C14 . . 121.36(10) ?
C15 C14 C13 . . 121.08(9) ?
C15 C14 H14 . . 119.5 ?
C13 C14 H14 . . 119.5 ?
C14 C15 C16 . . 116.87(9) ?
C14 C15 H15 . . 121.6 ?
C16 C15 H15 . . 121.6 ?
O4 C16 C15 . . 125.99(9) ?
O4 C16 C11 . . 110.59(8) ?
C15 C16 C11 . . 123.42(10) ?
C10 C17 O4 . . 111.62(9) ?
C10 C17 C18 . . 132.50(9) ?
O4 C17 C18 . . 115.82(9) ?
C17 C18 H18A . . 109.5 ?
C17 C18 H18B . . 109.5 ?
H18A C18 H18B . . 109.5 ?
C17 C18 H18C . . 109.5 ?
H18A C18 H18C . . 109.5 ?
H18B C18 H18C . . 109.5 ?
O5 C19 H19A . . 109.5 ?
O5 C19 H19B . . 109.5 ?
H19A C19 H19B . . 109.5 ?
O5 C19 H19C . . 109.5 ?
H19A C19 H19C . . 109.5 ?
H19B C19 H19C . . 109.5 ?

loop_
_geom_bond_atom_site_label_1
_geom_bond_atom_site_label_2
_geom_bond_site_symmetry_2
_geom_bond_distance
_geom_bond_publ_flag
O1 C1 . 1.3974(12) ?
O1 C4 . 1.3979(13) ?
O2 C1 . 1.1977(13) ?
O3 C4 . 1.2006(13) ?
O4 C17 . 1.3791(12) ?
O4 C16 . 1.3797(12) ?
O5 C13 . 1.3698(13) ?
O5 C19 . 1.4282(14) ?
C1 C2 . 1.4853(14) ?
C2 C8 . 1.3609(14) ?
C2 C3 . 1.4722(13) ?
C3 C5 . 1.3517(14) ?
C3 C4 . 1.4788(14) ?
C5 C7 . 1.4989(14) ?
C5 C6 . 1.5047(13) ?
C5 C17 . 5.4409(14) ?
C6 H6A . 0.9800 ?
C6 H6B . 0.9800 ?
C6 H6C . 0.9800 ?
C6 H6D . 0.9800 ?
C6 H6E . 0.9800 ?
C6 H6F . 0.9800 ?
C7 H7A . 0.9800 ?
C7 H7B . 0.9800 ?
C7 H7C . 0.9800 ?
C8 C10 . 1.4712(13) ?
C8 C9 . 1.5066(13) ?
C9 H9A . 0.9800 ?
C9 H9B . 0.9800 ?
C9 H9C . 0.9800 ?
C10 C17 . 1.3641(14) ?
C10 C11 . 1.4530(13) ?
C11 C16 . 1.3929(14) ?
C11 C12 . 1.4059(14) ?
C12 C13 . 1.3918(14) ?
C12 H12 . 0.9500 ?
C13 C14 . 1.4093(15) ?
C14 C15 . 1.3852(16) ?
C14 H14 . 0.9500 ?
C15 C16 . 1.3868(14) ?
C15 H15 . 0.9500 ?
C17 C18 . 1.4835(14) ?
C18 H18A . 0.9800 ?
C18 H18B . 0.9800 ?
C18 H18C . 0.9800 ?
C19 H19A . 0.9800 ?
C19 H19B . 0.9800 ?
C19 H19C . 0.9800 ?

loop_
_geom_torsion_atom_site_label_1
_geom_torsion_atom_site_label_2
_geom_torsion_atom_site_label_3
_geom_torsion_atom_site_label_4
_geom_torsion_site_symmetry_1
_geom_torsion_site_symmetry_2
_geom_torsion_site_symmetry_3
_geom_torsion_site_symmetry_4
_geom_torsion
_geom_torsion_publ_flag
C2 C8 C10 C17 . . . . -55.72(15) ?
C3 C2 C8 C10 . . . . -178.29(9) ?
C8 C2 C3 C5 . . . . -49.02(16) ?
C2 C8 C10 C11 . . . . 130.31(11) ?
C1 C2 C3 C5 . . . . 151.31(10) ?
